data_7208411
loop_
_publ_author_name
'Delahaye, Emilie'
'G\"obel, Ronald'
'L\"obbicke, Ruben'
'Guillot, R\'egis'
'Sieber, Christoph'
'Taubert, Andreas'

_publ_section_title
;
 Silica ionogels for proton transport
;
_journal_issue 33
_journal_name_full 'Journal of Materials Chemistry'
_journal_page_first 17140
_journal_paper_doi 10.1039/c2jm00037g
_journal_volume 22
_journal_year 2012
_chemical_formula_moiety '2(C7 H12.5 N2 O3 S1), 2(C7 H7.5 O3 S1)'
_chemical_formula_sum 'C28 H40 N4 O12 S4'
_chemical_formula_weight 752.92
_space_group_IT_number 14
_symmetry_cell_setting monoclinic
_symmetry_Int_Tables_number 14
_symmetry_space_group_name_Hall '-P 2yn'
_symmetry_space_group_name_H-M 'P 1 21/n 1'
_atom_sites_solution_hydrogens geom
_atom_sites_solution_primary direct
_atom_sites_solution_secondary difmap
_audit_creation_method SHELXL-97
_cell_angle_alpha 90.00
_cell_angle_beta 103.6130(10)
_cell_angle_gamma 90.00
_cell_formula_units_Z 4
_cell_length_a 8.8902(3)
_cell_length_b 38.4841(12)
_cell_length_c 10.2135(3)
_cell_measurement_reflns_used 9887
_cell_measurement_temperature 200(2)
_cell_measurement_theta_max 29.98
_cell_measurement_theta_min 2.74
_cell_volume 3396.19(19)
_computing_cell_refinement 'Bruker SAINT'
_computing_data_collection 'Bruker APEX2'
_computing_data_reduction 'Bruker SAINT'
_computing_structure_refinement 'SHELXL-97 (Sheldrick, 1997)'
_computing_structure_solution 'SHELXS-97 (Sheldrick, 1997)'
_diffrn_ambient_temperature 200(2)
_diffrn_measured_fraction_theta_full 0.934
_diffrn_measured_fraction_theta_max 0.884
_diffrn_radiation_monochromator graphite
_diffrn_radiation_probe x-ray
_diffrn_radiation_type MoK\a
_diffrn_radiation_wavelength 0.71073
_diffrn_reflns_av_R_equivalents 0.0390
_diffrn_reflns_av_sigmaI/netI 0.0326
_diffrn_reflns_limit_h_max 12
_diffrn_reflns_limit_h_min -12
_diffrn_reflns_limit_k_max 55
_diffrn_reflns_limit_k_min -55
_diffrn_reflns_limit_l_max 14
_diffrn_reflns_limit_l_min -13
_diffrn_reflns_number 58561
_diffrn_reflns_theta_full 26.00
_diffrn_reflns_theta_max 30.59
_diffrn_reflns_theta_min 2.12
_diffrn_source 'fine-focus sealed tube'
_diffrn_source_type 'kappa X8 APEX II Bruker ICMMO'
_exptl_absorpt_coefficient_mu 0.347
_exptl_absorpt_correction_T_max 0.9941
_exptl_absorpt_correction_T_min 0.9427
_exptl_absorpt_correction_type psi-scan
_exptl_absorpt_process_details SADABS
_exptl_crystal_colour colorless
_exptl_crystal_density_diffrn 1.472
_exptl_crystal_density_method 'not measured'
_exptl_crystal_description plate
_exptl_crystal_F_000 1584
_exptl_crystal_size_max 0.20
_exptl_crystal_size_mid 0.14
_exptl_crystal_size_min 0.02
_refine_diff_density_max 0.321
_refine_diff_density_min -0.368
_refine_diff_density_rms 0.052
_refine_ls_extinction_method none
_refine_ls_goodness_of_fit_ref 1.011
_refine_ls_hydrogen_treatment constr
_refine_ls_matrix_type full
_refine_ls_number_parameters 439
_refine_ls_number_reflns 9232
_refine_ls_number_restraints 0
_refine_ls_restrained_S_all 1.011
_refine_ls_R_factor_all 0.0729
_refine_ls_R_factor_gt 0.0433
_refine_ls_shift/su_max 0.004
_refine_ls_shift/su_mean 0.001
_refine_ls_structure_factor_coef Fsqd
_refine_ls_weighting_details 'calc w=1/[\s^2^(Fo^2^)+(0.0440P)^2^+1.7239P] where P=(Fo^2^+2Fc^2^)/3'
_refine_ls_weighting_scheme calc
_refine_ls_wR_factor_gt 0.0971
_refine_ls_wR_factor_ref 0.1100
_reflns_number_gt 6451
_reflns_number_total 9232
_reflns_threshold_expression >2sigma(I)
_cod_data_source_file c2jm00037g.txt
_cod_data_source_block 1412GuillotICMMO
_cod_original_sg_symbol_H-M 'P 21/n'
_cod_database_code 7208411

loop_
_symmetry_equiv_pos_as_xyz
'x, y, z'
'-x+1/2, y+1/2, -z+1/2'
'-x, -y, -z'
'x-1/2, -y-1/2, z-1/2'

loop_
_atom_site_label
_atom_site_type_symbol
_atom_site_fract_x
_atom_site_fract_y
_atom_site_fract_z
_atom_site_U_iso_or_equiv
_atom_site_adp_type
_atom_site_occupancy
_atom_site_symmetry_multiplicity
_atom_site_calc_flag
_atom_site_refinement_flags
_atom_site_disorder_assembly
_atom_site_disorder_group
C15 C 0.4641(2) 0.20398(5) 0.2465(2) 0.0287(4) Uani 1 1 d . . .
C16 C 0.5199(2) 0.21102(5) 0.3826(2) 0.0366(5) Uani 1 1 d . . .
H118 H 0.5508 0.1930 0.4438 0.044 Uiso 1 1 calc R . .
C17 C 0.5290(2) 0.24516(6) 0.4262(2) 0.0421(5) Uani 1 1 d . . .
H117 H 0.5664 0.2499 0.5173 0.050 Uiso 1 1 calc R . .
C18 C 0.4835(2) 0.27239(5) 0.3370(3) 0.0424(5) Uani 1 1 d . . .
C19 C 0.4256(2) 0.26470(5) 0.2019(2) 0.0399(5) Uani 1 1 d . . .
H116 H 0.3930 0.2827 0.1412 0.048 Uiso 1 1 calc R . .
C20 C 0.4152(2) 0.23077(5) 0.1554(2) 0.0339(4) Uani 1 1 d . . .
H114 H 0.3759 0.2260 0.0645 0.041 Uiso 1 1 calc R . .
C21 C 0.4980(3) 0.30958(6) 0.3861(3) 0.0624(8) Uani 1 1 d . . .
H12U H 0.4830 0.3105 0.4761 0.094 Uiso 1 1 calc R . .
H12V H 0.4211 0.3236 0.3278 0.094 Uiso 1 1 calc R . .
H12W H 0.5992 0.3182 0.3856 0.094 Uiso 1 1 calc R . .
O7 O 0.52816(16) 0.16291(4) 0.06970(15) 0.0383(3) Uani 1 1 d . . .
H7 H 0.4626 0.1587 0.0004 0.057 Uiso 0.50 1 calc PR A 1
O8 O 0.5503(2) 0.14019(4) 0.29214(17) 0.0551(5) Uani 1 1 d . . .
O9 O 0.29752(17) 0.15043(4) 0.14574(17) 0.0445(4) Uani 1 1 d . . .
S3 S 0.45637(6) 0.160757(12) 0.18766(5) 0.03143(12) Uani 1 1 d . . .
C22 C 0.4483(2) 0.20648(5) -0.25095(19) 0.0276(4) Uani 1 1 d . . .
C23 C 0.5834(2) 0.22108(5) -0.1776(2) 0.0359(5) Uani 1 1 d . . .
H124 H 0.6680 0.2071 -0.1407 0.043 Uiso 1 1 calc R . .
C24 C 0.5927(3) 0.25665(5) -0.1591(2) 0.0393(5) Uani 1 1 d . . .
H125 H 0.6843 0.2664 -0.1100 0.047 Uiso 1 1 calc R . .
C25 C 0.4680(3) 0.27787(5) -0.2123(2) 0.0384(5) Uani 1 1 d . . .
C26 C 0.3341(3) 0.26287(6) -0.2868(2) 0.0446(5) Uani 1 1 d . . .
H122 H 0.2499 0.2769 -0.3246 0.054 Uiso 1 1 calc R . .
C27 C 0.3226(2) 0.22739(5) -0.3064(2) 0.0378(5) Uani 1 1 d . . .
H123 H 0.2313 0.2176 -0.3562 0.045 Uiso 1 1 calc R . .
C28 C 0.4808(4) 0.31658(6) -0.1882(3) 0.0638(8) Uani 1 1 d . . .
H12A H 0.3882 0.3277 -0.2376 0.096 Uiso 1 1 calc R . .
H12B H 0.5682 0.3254 -0.2178 0.096 Uiso 1 1 calc R . .
H12C H 0.4941 0.3212 -0.0938 0.096 Uiso 1 1 calc R . .
O10 O 0.32251(18) 0.15278(4) -0.39052(16) 0.0455(4) Uani 1 1 d . . .
O11 O 0.58663(18) 0.14763(4) -0.25369(16) 0.0448(4) Uani 1 1 d . . .
O12 O 0.36616(19) 0.14958(4) -0.15247(15) 0.0451(4) Uani 1 1 d . . .
H12 H 0.4313 0.1520 -0.0815 0.068 Uiso 0.50 1 calc PR B 2
S4 S 0.43346(6) 0.161039(12) -0.26888(5) 0.03374(12) Uani 1 1 d . . .
C1 C 0.1494(2) 0.02631(4) 0.69592(18) 0.0246(4) Uani 1 1 d . . .
H10E H 0.0487 0.0311 0.6376 0.030 Uiso 1 1 calc R . .
H10F H 0.1328 0.0137 0.7735 0.030 Uiso 1 1 calc R . .
C2 C 0.2282(2) 0.06059(4) 0.74374(19) 0.0269(4) Uani 1 1 d . . .
H10A H 0.2521 0.0728 0.6680 0.032 Uiso 1 1 calc R . .
H10B H 0.3247 0.0561 0.8091 0.032 Uiso 1 1 calc R . .
C3 C 0.1240(2) 0.08318(5) 0.80743(19) 0.0297(4) Uani 1 1 d . . .
H10C H 0.0945 0.0703 0.8792 0.036 Uiso 1 1 calc R . .
H10D H 0.1807 0.1037 0.8467 0.036 Uiso 1 1 calc R . .
C4 C -0.0229(2) 0.11729(5) 0.6042(2) 0.0340(4) Uani 1 1 d . . .
H104 H 0.0585 0.1305 0.5883 0.041 Uiso 1 1 calc R . .
C5 C -0.1704(2) 0.11738(5) 0.5303(2) 0.0347(4) Uani 1 1 d . . .
H103 H -0.2099 0.1309 0.4545 0.042 Uiso 1 1 calc R . .
C6 C -0.1559(2) 0.08011(4) 0.69394(19) 0.0275(4) Uani 1 1 d . . .
H105 H -0.1825 0.0634 0.7503 0.033 Uiso 1 1 calc R . .
C7 C -0.4132(2) 0.08395(5) 0.5375(2) 0.0380(5) Uani 1 1 d . . .
H10X H -0.4265 0.0736 0.4500 0.057 Uiso 1 1 calc R . .
H10Y H -0.4775 0.1042 0.5312 0.057 Uiso 1 1 calc R . .
H10Z H -0.4419 0.0675 0.5981 0.057 Uiso 1 1 calc R . .
C8 C 0.8504(2) -0.02722(4) 0.80252(18) 0.0234(4) Uani 1 1 d . . .
H10G H 0.8655 -0.0160 0.7216 0.028 Uiso 1 1 calc R . .
H10H H 0.9519 -0.0319 0.8600 0.028 Uiso 1 1 calc R . .
C9 C 0.7680(2) -0.06169(4) 0.76352(19) 0.0253(4) Uani 1 1 d . . .
H10I H 0.7455 -0.0724 0.8427 0.030 Uiso 1 1 calc R . .
H10J H 0.6706 -0.0576 0.6989 0.030 Uiso 1 1 calc R . .
C10 C 0.8673(2) -0.08610(5) 0.7025(2) 0.0302(4) Uani 1 1 d . . .
H10K H 0.8113 -0.1076 0.6760 0.036 Uiso 1 1 calc R . .
H10L H 0.8881 -0.0755 0.6223 0.036 Uiso 1 1 calc R . .
C11 C 1.0324(2) -0.11398(4) 0.91267(19) 0.0286(4) Uani 1 1 d . . .
H111 H 0.9558 -0.1268 0.9389 0.034 Uiso 1 1 calc R . .
C12 C 1.1820(2) -0.11158(5) 0.9791(2) 0.0304(4) Uani 1 1 d . . .
H110 H 1.2283 -0.1226 1.0595 0.037 Uiso 1 1 calc R . .
C13 C 1.1507(2) -0.07942(4) 0.7982(2) 0.0289(4) Uani 1 1 d . . .
H112 H 1.1702 -0.0645 0.7326 0.035 Uiso 1 1 calc R . .
C14 C 1.4138(2) -0.07760(5) 0.9457(2) 0.0386(5) Uani 1 1 d . . .
H11A H 1.4672 -0.0840 0.8779 0.058 Uiso 1 1 calc R . .
H11B H 1.4644 -0.0880 1.0300 0.058 Uiso 1 1 calc R . .
H11C H 1.4148 -0.0528 0.9551 0.058 Uiso 1 1 calc R . .
N1 N -0.25117(18) 0.09387(4) 0.58816(16) 0.0282(3) Uani 1 1 d . . .
N2 N -0.01573(18) 0.09386(4) 0.70771(16) 0.0266(3) Uani 1 1 d . . .
N3 N 1.25360(17) -0.08983(4) 0.90630(17) 0.0280(3) Uani 1 1 d . . .
N4 N 1.01405(18) -0.09379(4) 0.79822(16) 0.0261(3) Uani 1 1 d . . .
O1 O 0.38462(15) -0.01550(3) 0.71317(14) 0.0324(3) Uani 1 1 d . . .
H1 H 0.4366 0.0003 0.7550 0.049 Uiso 0.50 1 calc PR C 1
O2 O 0.15202(16) -0.02897(3) 0.55422(15) 0.0368(3) Uani 1 1 d . . .
O3 O 0.30717(17) 0.02082(4) 0.51382(14) 0.0385(3) Uani 1 1 d . . .
O4 O 0.69430(16) -0.01769(4) 0.98458(14) 0.0366(3) Uani 1 1 d . . .
O5 O 0.62276(15) 0.01714(3) 0.78052(14) 0.0312(3) Uani 1 1 d . . .
H5 H 0.5674 0.0015 0.7411 0.047 Uiso 0.50 1 calc PR D 2
O6 O 0.85814(16) 0.02959(3) 0.93743(14) 0.0337(3) Uani 1 1 d . . .
S1 S 0.25359(5) -0.000476(11) 0.60837(5) 0.02623(10) Uani 1 1 d . . .
S2 S 0.75150(5) 0.001742(11) 0.88689(4) 0.02458(10) Uani 1 1 d . . .

loop_
_atom_site_aniso_label
_atom_site_aniso_U_11
_atom_site_aniso_U_22
_atom_site_aniso_U_33
_atom_site_aniso_U_23
_atom_site_aniso_U_13
_atom_site_aniso_U_12
C15 0.0221(9) 0.0325(9) 0.0311(11) -0.0022(7) 0.0053(9) -0.0006(7)
C16 0.0322(11) 0.0444(11) 0.0329(12) -0.0010(9) 0.0071(10) -0.0003(9)
C17 0.0336(11) 0.0540(13) 0.0386(13) -0.0156(10) 0.0085(11) -0.0078(9)
C18 0.0323(11) 0.0375(11) 0.0607(16) -0.0153(10) 0.0177(12) -0.0078(9)
C19 0.0349(11) 0.0334(10) 0.0524(15) 0.0010(9) 0.0122(11) 0.0010(8)
C20 0.0311(10) 0.0350(10) 0.0338(12) 0.0008(8) 0.0039(10) 0.0021(8)
C21 0.0527(15) 0.0454(14) 0.091(2) -0.0253(14) 0.0213(16) -0.0109(11)
O7 0.0359(8) 0.0425(8) 0.0381(9) -0.0065(7) 0.0119(7) -0.0030(6)
O8 0.0724(12) 0.0404(9) 0.0427(10) 0.0085(7) -0.0061(10) 0.0157(8)
O9 0.0372(8) 0.0425(8) 0.0544(10) -0.0042(7) 0.0119(8) -0.0135(6)
S3 0.0319(3) 0.0283(2) 0.0323(3) 0.00195(19) 0.0039(2) 0.00059(18)
C22 0.0242(9) 0.0322(9) 0.0270(10) 0.0013(7) 0.0074(8) -0.0014(7)
C23 0.0266(10) 0.0329(10) 0.0453(13) 0.0037(9) 0.0029(10) 0.0009(8)
C24 0.0353(11) 0.0373(11) 0.0430(14) -0.0011(9) 0.0043(11) -0.0070(9)
C25 0.0474(13) 0.0323(10) 0.0407(13) 0.0012(8) 0.0208(11) 0.0009(9)
C26 0.0373(12) 0.0431(12) 0.0540(15) 0.0054(10) 0.0121(12) 0.0140(9)
C27 0.0234(10) 0.0457(12) 0.0421(13) 0.0011(9) 0.0030(10) 0.0020(8)
C28 0.092(2) 0.0328(12) 0.0706(19) -0.0020(11) 0.0274(18) 0.0036(13)
O10 0.0454(9) 0.0506(9) 0.0355(9) -0.0101(7) -0.0007(8) -0.0105(7)
O11 0.0393(9) 0.0388(8) 0.0535(10) -0.0056(7) 0.0055(8) 0.0080(6)
O12 0.0542(10) 0.0428(8) 0.0391(9) 0.0001(7) 0.0125(8) -0.0187(7)
S4 0.0347(3) 0.0324(2) 0.0334(3) -0.0035(2) 0.0065(2) -0.0046(2)
C1 0.0192(8) 0.0277(8) 0.0243(10) -0.0002(7) -0.0002(8) -0.0028(6)
C2 0.0214(9) 0.0288(9) 0.0276(10) 0.0009(7) -0.0001(8) -0.0042(7)
C3 0.0294(10) 0.0307(9) 0.0259(10) -0.0031(7) 0.0003(9) -0.0023(7)
C4 0.0320(11) 0.0309(9) 0.0388(12) 0.0077(8) 0.0079(10) -0.0012(8)
C5 0.0366(11) 0.0313(10) 0.0357(12) 0.0076(8) 0.0078(10) 0.0021(8)
C6 0.0272(10) 0.0263(9) 0.0292(11) -0.0005(7) 0.0068(9) -0.0015(7)
C7 0.0239(10) 0.0397(11) 0.0470(14) -0.0049(9) 0.0015(10) -0.0007(8)
C8 0.0187(8) 0.0260(8) 0.0231(9) -0.0013(6) 0.0003(8) -0.0023(6)
C9 0.0204(8) 0.0256(8) 0.0267(10) 0.0007(7) -0.0009(8) -0.0023(6)
C10 0.0288(10) 0.0293(9) 0.0288(11) -0.0039(7) -0.0006(9) -0.0006(7)
C11 0.0284(10) 0.0253(8) 0.0316(11) 0.0029(7) 0.0062(9) 0.0006(7)
C12 0.0308(10) 0.0269(9) 0.0330(11) 0.0029(7) 0.0064(9) 0.0038(7)
C13 0.0290(10) 0.0247(8) 0.0340(11) -0.0004(7) 0.0095(9) 0.0007(7)
C14 0.0225(10) 0.0333(10) 0.0569(15) -0.0044(9) 0.0030(11) -0.0013(8)
N1 0.0253(8) 0.0274(7) 0.0309(9) -0.0028(6) 0.0047(8) 0.0010(6)
N2 0.0257(8) 0.0258(7) 0.0269(8) -0.0010(6) 0.0034(7) -0.0008(6)
N3 0.0235(8) 0.0237(7) 0.0368(10) -0.0033(6) 0.0066(8) 0.0012(6)
N4 0.0256(8) 0.0237(7) 0.0285(9) -0.0011(6) 0.0053(7) 0.0009(6)
O1 0.0255(7) 0.0322(7) 0.0328(8) 0.0048(6) -0.0067(6) 0.0018(5)
O2 0.0330(8) 0.0338(7) 0.0354(8) -0.0086(6) -0.0082(7) 0.0014(6)
O3 0.0436(9) 0.0472(8) 0.0258(8) 0.0084(6) 0.0105(7) 0.0064(6)
O4 0.0405(8) 0.0442(8) 0.0262(7) 0.0073(6) 0.0102(7) 0.0062(6)
O5 0.0243(7) 0.0302(7) 0.0323(8) 0.0052(5) -0.0069(6) 0.0031(5)
O6 0.0325(7) 0.0286(7) 0.0326(8) -0.0060(5) -0.0074(7) 0.0007(5)
S1 0.0240(2) 0.0296(2) 0.0215(2) 0.00064(17) -0.00171(19) 0.00193(17)
S2 0.0231(2) 0.0261(2) 0.0214(2) 0.00120(16) -0.00097(19) 0.00235(16)

loop_
_atom_type_symbol
_atom_type_description
_atom_type_scat_dispersion_real
_atom_type_scat_dispersion_imag
_atom_type_scat_source
C C 0.0031 0.0016 'International Tables Vol C Tables 4.2.6.8 and 6.1.1.4'
H H 0.0000 0.0000 'International Tables Vol C Tables 4.2.6.8 and 6.1.1.4'
N N 0.0061 0.0033 'International Tables Vol C Tables 4.2.6.8 and 6.1.1.4'
O O 0.0109 0.0061 'International Tables Vol C Tables 4.2.6.8 and 6.1.1.4'
S S 0.1250 0.1239 'International Tables Vol C Tables 4.2.6.8 and 6.1.1.4'

loop_
_geom_angle_atom_site_label_1
_geom_angle_atom_site_label_2
_geom_angle_atom_site_label_3
_geom_angle
C20 C15 C16 120.52(18)
C20 C15 S3 119.40(16)
C16 C15 S3 120.09(15)
C17 C16 C15 119.2(2)
C16 C17 C18 121.4(2)
C17 C18 C19 118.39(19)
C17 C18 C21 120.6(2)
C19 C18 C21 121.0(2)
C20 C19 C18 121.4(2)
C19 C20 C15 119.0(2)
O8 S3 O9 115.54(10)
O8 S3 O7 110.36(10)
O9 S3 O7 110.67(9)
O8 S3 C15 107.37(10)
O9 S3 C15 108.67(9)
O7 S3 C15 103.46(8)
C23 C22 C27 120.11(18)
C23 C22 S4 119.78(15)
C27 C22 S4 120.07(15)
C22 C23 C24 119.68(19)
C25 C24 C23 121.0(2)
C26 C25 C24 118.56(19)
C26 C25 C28 121.7(2)
C24 C25 C28 119.8(2)
C25 C26 C27 121.2(2)
C26 C27 C22 119.4(2)
O10 S4 O11 117.33(10)
O10 S4 O12 107.35(9)
O11 S4 O12 110.57(10)
O10 S4 C22 109.33(10)
O11 S4 C22 107.52(9)
O12 S4 C22 103.95(9)
C2 C1 S1 114.40(12)
C1 C2 C3 110.61(14)
N2 C3 C2 111.35(15)
C5 C4 N2 107.07(17)
C4 C5 N1 107.20(17)
N1 C6 N2 109.40(16)
C9 C8 S2 114.43(12)
C10 C9 C8 110.82(14)
N4 C10 C9 111.28(15)
C12 C11 N4 107.05(16)
C11 C12 N3 107.36(17)
N3 C13 N4 109.04(16)
C6 N1 C5 108.52(16)
C6 N1 C7 125.10(16)
C5 N1 C7 126.29(17)
C6 N2 C4 107.80(17)
C6 N2 C3 125.50(16)
C4 N2 C3 126.43(16)
C13 N3 C12 108.65(15)
C13 N3 C14 124.81(16)
C12 N3 C14 126.35(18)
C13 N4 C11 107.89(16)
C13 N4 C10 125.73(16)
C11 N4 C10 126.00(15)
O3 S1 O2 116.97(9)
O3 S1 O1 112.11(8)
O2 S1 O1 106.91(8)
O3 S1 C1 107.78(8)
O2 S1 C1 106.39(8)
O1 S1 C1 106.01(8)
O4 S2 O6 116.71(9)
O4 S2 O5 112.01(8)
O6 S2 O5 106.87(8)
O4 S2 C8 108.04(8)
O6 S2 C8 106.42(8)
O5 S2 C8 106.17(8)

loop_
_geom_bond_atom_site_label_1
_geom_bond_atom_site_label_2
_geom_bond_distance
C15 C20 1.388(3)
C15 C16 1.388(3)
C15 S3 1.7645(19)
C16 C17 1.383(3)
C17 C18 1.385(3)
C18 C19 1.386(3)
C18 C21 1.512(3)
C19 C20 1.385(3)
O7 S3 1.4925(14)
O8 S3 1.4292(16)
O9 S3 1.4321(15)
C22 C23 1.377(3)
C22 C27 1.385(3)
C22 S4 1.7601(18)
C23 C24 1.381(3)
C24 C25 1.381(3)
C25 C26 1.380(3)
C25 C28 1.510(3)
C26 C27 1.380(3)
O10 S4 1.4285(16)
O11 S4 1.4301(15)
O12 S4 1.5168(15)
C1 C2 1.520(2)
C1 S1 1.7634(17)
C2 C3 1.523(2)
C3 N2 1.468(2)
C4 C5 1.350(3)
C4 N2 1.379(2)
C5 N1 1.372(2)
C6 N1 1.317(2)
C6 N2 1.331(2)
C7 N1 1.462(2)
C8 C9 1.523(2)
C8 S2 1.7648(17)
C9 C10 1.520(2)
C10 N4 1.465(2)
C11 C12 1.347(3)
C11 N4 1.381(2)
C12 N3 1.372(2)
C13 N3 1.319(2)
C13 N4 1.335(2)
C14 N3 1.463(2)
O1 S1 1.5001(14)
O2 S1 1.4450(14)
O3 S1 1.4310(14)
O4 S2 1.4326(13)
O5 S2 1.5020(13)
O6 S2 1.4435(13)
